data_4036116
loop_
_publ_author_name
'Tepper, Ronny'
'Schulze, Benjamin'
'J\"ager, Michael'
'Friebe, Christian'
'Scharf, Daniel H.'
'G\"orls, Helmar'
'Schubert, Ulrich S.'

_publ_section_title
;
 Anion receptors based on halogen bonding with halo-1,2,3-triazoliums.
;
_journal_issue 6
_journal_name_full 'The Journal of organic chemistry'
_journal_page_first 3139
_journal_page_last 3150
_journal_paper_doi 10.1021/acs.joc.5b00028
_journal_volume 80
_journal_year 2015
_chemical_formula_moiety 'C24 H20 N6 O2'
_chemical_formula_sum 'C24 H20 N6 O2'
_chemical_formula_weight 424.46
_space_group_IT_number 15
_space_group_name_Hall '-C 2yc'
_space_group_name_H-M_alt 'C 1 2/c 1'
_symmetry_cell_setting monoclinic
_symmetry_space_group_name_Hall '-C 2yc'
_symmetry_space_group_name_H-M 'C 1 2/c 1'
_atom_sites_solution_hydrogens geom
_atom_sites_solution_primary direct
_atom_sites_solution_secondary difmap
_audit_creation_method SHELXL-97
_cell_angle_alpha 90.00
_cell_angle_beta 114.913(2)
_cell_angle_gamma 90.00
_cell_formula_units_Z 4
_cell_length_a 24.4902(7)
_cell_length_b 7.3248(2)
_cell_length_c 12.2729(4)
_cell_measurement_temperature 133(2)
_cell_volume 1996.72(11)
_computing_cell_refinement DENZO
_computing_data_collection COLLECT
_computing_data_reduction DENZO
_computing_molecular_graphics SHELXTL/PC
_computing_publication_material SHELXL-97
_computing_structure_refinement 'SHELXL-97 (Sheldrick, 2008)'
_computing_structure_solution 'SHELXS-97 (Sheldrick, 2008)'
_diffrn_ambient_temperature 133(2)
_diffrn_measured_fraction_theta_full 0.993
_diffrn_measured_fraction_theta_max 0.993
_diffrn_measurement_device_type KappaCCD
_diffrn_measurement_method 'phi- + omega-scan'
_diffrn_radiation_monochromator graphite
_diffrn_radiation_source 'fine-focus sealed tube'
_diffrn_radiation_type MoK\a
_diffrn_radiation_wavelength 0.71073
_diffrn_reflns_av_R_equivalents 0.0198
_diffrn_reflns_av_sigmaI/netI 0.0244
_diffrn_reflns_limit_h_max 24
_diffrn_reflns_limit_h_min -31
_diffrn_reflns_limit_k_max 9
_diffrn_reflns_limit_k_min -9
_diffrn_reflns_limit_l_max 15
_diffrn_reflns_limit_l_min -11
_diffrn_reflns_number 5893
_diffrn_reflns_theta_full 27.50
_diffrn_reflns_theta_max 27.50
_diffrn_reflns_theta_min 3.33
_exptl_absorpt_coefficient_mu 0.094
_exptl_absorpt_correction_T_max 0.9953
_exptl_absorpt_correction_T_min 0.7794
_exptl_absorpt_correction_type multi-scan
_exptl_absorpt_process_details 'SADABS, Bruker-AXS, 2002'
_exptl_crystal_colour colourless
_exptl_crystal_density_diffrn 1.412
_exptl_crystal_density_method 'not measured'
_exptl_crystal_description prism
_exptl_crystal_F_000 888
_exptl_crystal_size_max 0.046
_exptl_crystal_size_mid 0.045
_exptl_crystal_size_min 0.035
_refine_diff_density_max 0.253
_refine_diff_density_min -0.213
_refine_diff_density_rms 0.039
_refine_ls_extinction_method none
_refine_ls_goodness_of_fit_ref 1.087
_refine_ls_hydrogen_treatment refall
_refine_ls_matrix_type full
_refine_ls_number_parameters 186
_refine_ls_number_reflns 2288
_refine_ls_number_restraints 0
_refine_ls_restrained_S_all 1.087
_refine_ls_R_factor_all 0.0438
_refine_ls_R_factor_gt 0.0368
_refine_ls_shift/su_max 0.001
_refine_ls_shift/su_mean 0.000
_refine_ls_structure_factor_coef Fsqd
_refine_ls_weighting_details 'calc w=1/[\s^2^(Fo^2^)+(0.0324P)^2^+1.7937P] where P=(Fo^2^+2Fc^2^)/3'
_refine_ls_weighting_scheme calc
_refine_ls_wR_factor_gt 0.0840
_refine_ls_wR_factor_ref 0.0886
_reflns_number_gt 2023
_reflns_number_total 2288
_reflns_threshold_expression >2sigma(I)
_cod_data_source_file jo5b00028_si_002.cif
_cod_data_source_block FO5116
_cod_original_cell_volume 1996.72(10)
_cod_original_sg_symbol_H-M 'C 2/c'
_cod_database_code 4036116
_publcif_datablock.id {afbc187a-492a-406d-b5a0-f36dc527c63a}

loop_
_symmetry_equiv_pos_as_xyz
'x, y, z'
'-x, y, -z+1/2'
'x+1/2, y+1/2, z'
'-x+1/2, y+1/2, -z+1/2'
'-x, -y, -z'
'x, -y, z-1/2'
'-x+1/2, -y+1/2, -z'
'x+1/2, -y+1/2, z-1/2'

loop_
_atom_site_label
_atom_site_type_symbol
_atom_site_fract_x
_atom_site_fract_y
_atom_site_fract_z
_atom_site_U_iso_or_equiv
_atom_site_adp_type
_atom_site_occupancy
_atom_site_symmetry_multiplicity
_atom_site_calc_flag
_atom_site_refinement_flags
O1 O 0.09083(4) 0.88372(12) 0.73030(7) 0.0217(2) Uani 1 1 d .
N1 N 0.04884(4) 1.14625(14) 0.61430(8) 0.0166(2) Uani 1 1 d .
N2 N 0.05059(4) 1.22804(15) 0.51329(8) 0.0193(2) Uani 1 1 d .
N3 N 0.10108(4) 0.96664(14) 0.55547(8) 0.0175(2) Uani 1 1 d .
C1 C 0.0000 1.1452(2) 0.7500 0.0156(3) Uani 1 2 d S
H1 H 0.0000 1.015(3) 0.7500 0.021(5) Uiso 1 2 d S
C2 C 0.02317(5) 1.24268(16) 0.68161(9) 0.0158(2) Uani 1 1 d .
C3 C 0.02204(5) 1.43245(17) 0.67847(10) 0.0186(2) Uani 1 1 d .
H3 H 0.0369(6) 1.499(2) 0.6279(13) 0.022(3) Uiso 1 1 d .
C4 C 0.0000 1.5252(2) 0.7500 0.0201(3) Uani 1 2 d S
H4 H 0.0000 1.658(3) 0.7500 0.026(5) Uiso 1 2 d S
C5 C 0.08120(5) 0.98558(16) 0.64491(10) 0.0163(2) Uani 1 1 d .
C6 C 0.08206(5) 1.11524(17) 0.48163(10) 0.0189(3) Uani 1 1 d .
H6 H 0.0911(7) 1.131(2) 0.4120(14) 0.027(4) Uiso 1 1 d .
C7 C 0.13900(5) 0.81574(17) 0.54884(11) 0.0202(3) Uani 1 1 d .
H7B H 0.1210(6) 0.769(2) 0.4649(13) 0.020(3) Uiso 1 1 d .
H7A H 0.1360(7) 0.719(2) 0.6030(13) 0.026(4) Uiso 1 1 d .
C8 C 0.20358(5) 0.87434(16) 0.58622(10) 0.0186(2) Uani 1 1 d .
C9 C 0.21961(5) 0.97101(17) 0.50650(11) 0.0216(3) Uani 1 1 d .
H9 H 0.1898(7) 0.998(2) 0.4254(14) 0.028(4) Uiso 1 1 d .
C10 C 0.27877(6) 1.02720(18) 0.54084(12) 0.0254(3) Uani 1 1 d .
H10 H 0.2894(7) 1.097(2) 0.4825(14) 0.033(4) Uiso 1 1 d .
C11 C 0.32235(6) 0.98583(19) 0.65469(13) 0.0268(3) Uani 1 1 d .
H11 H 0.3636(8) 1.027(2) 0.6783(14) 0.034(4) Uiso 1 1 d .
C12 C 0.30675(6) 0.88747(19) 0.73375(12) 0.0263(3) Uani 1 1 d .
H12 H 0.3378(7) 0.856(2) 0.8137(15) 0.036(4) Uiso 1 1 d .
C13 C 0.24757(6) 0.83260(17) 0.70034(11) 0.0225(3) Uani 1 1 d .
H13 H 0.2358(7) 0.762(2) 0.7566(14) 0.028(4) Uiso 1 1 d .

loop_
_atom_site_aniso_label
_atom_site_aniso_U_11
_atom_site_aniso_U_22
_atom_site_aniso_U_33
_atom_site_aniso_U_23
_atom_site_aniso_U_13
_atom_site_aniso_U_12
O1 0.0258(5) 0.0225(4) 0.0195(4) 0.0057(3) 0.0120(3) 0.0057(4)
N1 0.0177(5) 0.0200(5) 0.0145(4) 0.0027(4) 0.0090(4) 0.0016(4)
N2 0.0201(5) 0.0253(5) 0.0140(4) 0.0039(4) 0.0085(4) 0.0010(4)
N3 0.0169(5) 0.0211(5) 0.0154(4) -0.0004(4) 0.0079(4) 0.0007(4)
C1 0.0144(7) 0.0167(8) 0.0141(7) 0.000 0.0046(6) 0.000
C2 0.0130(5) 0.0205(6) 0.0128(5) -0.0001(4) 0.0046(4) 0.0007(4)
C3 0.0174(5) 0.0202(6) 0.0183(5) 0.0024(5) 0.0075(4) -0.0007(4)
C4 0.0206(8) 0.0160(8) 0.0226(8) 0.000 0.0080(6) 0.000
C5 0.0145(5) 0.0195(5) 0.0147(5) -0.0008(4) 0.0058(4) -0.0008(4)
C6 0.0175(5) 0.0250(6) 0.0147(5) 0.0010(5) 0.0072(4) -0.0006(5)
C7 0.0196(6) 0.0203(6) 0.0220(6) -0.0035(5) 0.0101(5) 0.0008(5)
C8 0.0179(6) 0.0184(6) 0.0204(5) -0.0030(5) 0.0090(4) 0.0026(4)
C9 0.0208(6) 0.0243(6) 0.0203(6) 0.0011(5) 0.0093(5) 0.0040(5)
C10 0.0259(7) 0.0240(6) 0.0308(7) 0.0007(5) 0.0163(5) 0.0013(5)
C11 0.0184(6) 0.0250(7) 0.0358(7) -0.0062(6) 0.0103(5) 0.0006(5)
C12 0.0214(6) 0.0271(7) 0.0237(6) -0.0022(5) 0.0029(5) 0.0043(5)
C13 0.0258(6) 0.0214(6) 0.0198(6) -0.0003(5) 0.0091(5) 0.0039(5)

loop_
_atom_type_symbol
_atom_type_description
_atom_type_scat_dispersion_real
_atom_type_scat_dispersion_imag
_atom_type_scat_source
C C 0.0033 0.0016 'International Tables Vol C Tables 4.2.6.8 and 6.1.1.4'
H H 0.0000 0.0000 'International Tables Vol C Tables 4.2.6.8 and 6.1.1.4'
N N 0.0061 0.0033 'International Tables Vol C Tables 4.2.6.8 and 6.1.1.4'
O O 0.0106 0.0060 'International Tables Vol C Tables 4.2.6.8 and 6.1.1.4'

loop_
_geom_angle_atom_site_label_1
_geom_angle_atom_site_label_2
_geom_angle_atom_site_label_3
_geom_angle
_geom_angle_site_symmetry_1
_geom_angle_site_symmetry_3
C5 N1 N2 112.31(9) . .
C5 N1 C2 127.62(9) . .
N2 N1 C2 119.40(9) . .
C6 N2 N1 103.74(9) . .
C6 N3 C5 108.12(10) . .
C6 N3 C7 127.59(10) . .
C5 N3 C7 124.21(10) . .
C2 C1 C2 118.28(15) . 2_556
C2 C1 H1 120.86(8) . .
C2 C1 H1 120.86(7) 2_556 .
C3 C2 C1 121.41(11) . .
C3 C2 N1 119.33(10) . .
C1 C2 N1 119.26(11) . .
C4 C3 C2 118.72(12) . .
C4 C3 H3 120.5(9) . .
C2 C3 H3 120.7(9) . .
C3 C4 C3 121.34(16) 2_556 .
C3 C4 H4 119.33(8) 2_556 .
C3 C4 H4 119.33(8) . .
O1 C5 N1 129.33(10) . .
O1 C5 N3 127.77(11) . .
N1 C5 N3 102.91(9) . .
N2 C6 N3 112.86(10) . .
N2 C6 H6 124.8(9) . .
N3 C6 H6 122.3(9) . .
N3 C7 C8 112.01(10) . .
N3 C7 H7B 107.6(8) . .
C8 C7 H7B 111.2(8) . .
N3 C7 H7A 105.7(9) . .
C8 C7 H7A 111.2(9) . .
H7B C7 H7A 108.8(12) . .
C9 C8 C13 119.37(11) . .
C9 C8 C7 120.00(11) . .
C13 C8 C7 120.63(11) . .
C10 C9 C8 120.28(12) . .
C10 C9 H9 119.1(9) . .
C8 C9 H9 120.6(9) . .
C11 C10 C9 120.12(13) . .
C11 C10 H10 120.7(9) . .
C9 C10 H10 119.2(9) . .
C12 C11 C10 119.79(12) . .
C12 C11 H11 120.6(9) . .
C10 C11 H11 119.6(9) . .
C11 C12 C13 120.33(12) . .
C11 C12 H12 119.6(10) . .
C13 C12 H12 120.0(10) . .
C12 C13 C8 120.11(12) . .
C12 C13 H13 121.0(9) . .
C8 C13 H13 118.9(9) . .

loop_
_geom_bond_atom_site_label_1
_geom_bond_atom_site_label_2
_geom_bond_distance
_geom_bond_site_symmetry_2
O1 C5 1.2257(14) .
N1 C5 1.3796(15) .
N1 N2 1.3936(13) .
N1 C2 1.4193(14) .
N2 C6 1.2963(16) .
N3 C6 1.3665(15) .
N3 C5 1.3826(14) .
N3 C7 1.4678(15) .
C1 C2 1.3919(14) .
C1 C2 1.3919(14) 2_556
C1 H1 0.95(2) .
C2 C3 1.3905(17) .
C3 C4 1.3866(14) .
C3 H3 0.973(15) .
C4 C3 1.3866(15) 2_556
C4 H4 0.97(2) .
C6 H6 0.975(15) .
C7 C8 1.5115(16) .
C7 H7B 0.995(14) .
C7 H7A 0.995(15) .
C8 C9 1.3915(17) .
C8 C13 1.3944(17) .
C9 C10 1.3900(18) .
C9 H9 0.975(15) .
C10 C11 1.3881(19) .
C10 H10 0.999(16) .
C11 C12 1.385(2) .
C11 H11 0.973(17) .
C12 C13 1.3891(19) .
C12 H12 0.982(17) .
C13 H13 0.997(16) .

loop_
_publcif_info_datablock.id
_publcif_info_datablock.publ_exptl
_publcif_info_datablock.publ_geom
_publcif_info_datablock.structure
{afbc187a-492a-406d-b5a0-f36dc527c63a} y y y

loop_
_publcif_info_tables.block_id
_publcif_info_tables.reference_item
{72728067-5012-468d-aa48-753b0f2b03c1} '_geom_hbond_atom_site_label_D'

loop_
_publcif_info_cif.paper_type
E
